data_7055779
loop_
_publ_author_name
'Vrdoljak, Vi\<snja'
'Pavlovi\'c, Gordana'
'Maltar-Strme\<cki, Nadica'
'Cindri\'c, Marina'

_publ_section_title
;
 Copper(ii) hydrazone complexes with different nuclearities and
 geometries: synthetic methods and ligand substituent effects
;
_journal_issue 11
_journal_name_full 'New J. Chem.'
_journal_page_first 9263
_journal_paper_doi 10.1039/C6NJ01036A
_journal_volume 40
_journal_year 2016
_chemical_formula_sum 'C65.6 H56 Cu4 N8 O19'
_chemical_formula_weight 1514.54
_space_group_crystal_system monoclinic
_space_group_IT_number 15
_space_group_name_Hall '-C 2yc'
_space_group_name_H-M_alt 'C 1 2/c 1'
_symmetry_space_group_name_Hall '-C 2yc'
_symmetry_space_group_name_H-M 'C 1 2/c 1'
_atom_sites_solution_hydrogens mixed
_audit_creation_method SHELXL-2014/7
_audit_update_record
;
2016-09-14 deposited with the CCDC.
2016-09-20 downloaded from the CCDC.
;
_cell_angle_alpha 90
_cell_angle_beta 129.863(10)
_cell_angle_gamma 90
_cell_formula_units_Z 8
_cell_length_a 29.0398(18)
_cell_length_b 25.7429(9)
_cell_length_c 24.4687(15)
_cell_measurement_reflns_used 20583
_cell_measurement_temperature 150(2)
_cell_measurement_theta_max 32.1571
_cell_measurement_theta_min 4.0397
_cell_volume 14041(2)
_computing_cell_refinement 'CrysAlisPro, Oxford Diffraction Ltd.,Version 1.171.34.44'
_computing_data_collection 'CrysAlisPro, Oxford Diffraction Ltd.,Version 1.171.34.44'
_computing_data_reduction 'CrysAlisPro, Oxford Diffraction Ltd.,Version 1.171.34.44'
_computing_molecular_graphics 'MERCURY 3.6. (CCDC, 2015)'
_computing_publication_material 'SHELXL-2014 (Sheldrick, 2014)'
_computing_structure_refinement 'SHELXL-2014 (Sheldrick, 2014)'
_computing_structure_solution 'SHELXLS-2014 (Sheldrick, 2014)'
_diffrn_ambient_temperature 150(2)
_diffrn_measured_fraction_theta_full 0.994
_diffrn_measured_fraction_theta_max 0.995
_diffrn_measurement_device_type 'Xcalibur, Sapphire3'
_diffrn_measurement_method '\w scans'
_diffrn_radiation_type MoK\a
_diffrn_radiation_wavelength 0.71073
_diffrn_reflns_av_R_equivalents 0.0417
_diffrn_reflns_av_unetI/netI 0.0405
_diffrn_reflns_Laue_measured_fraction_full 0.994
_diffrn_reflns_Laue_measured_fraction_max 0.995
_diffrn_reflns_limit_h_max 34
_diffrn_reflns_limit_h_min -37
_diffrn_reflns_limit_k_max 32
_diffrn_reflns_limit_k_min -32
_diffrn_reflns_limit_l_max 31
_diffrn_reflns_limit_l_min -31
_diffrn_reflns_number 60459
_diffrn_reflns_point_group_measured_fraction_full 0.994
_diffrn_reflns_point_group_measured_fraction_max 0.995
_diffrn_reflns_theta_full 25.242
_diffrn_reflns_theta_max 27.000
_diffrn_reflns_theta_min 4.235
_diffrn_source 'Enhance (Mo) X-ray Source'
_exptl_absorpt_coefficient_mu 1.270
_exptl_absorpt_correction_T_max 1.00000
_exptl_absorpt_correction_T_min 0.96750
_exptl_absorpt_correction_type multi-scan
_exptl_crystal_colour 'dark green'
_exptl_crystal_density_diffrn 1.433
_exptl_crystal_description prism
_exptl_crystal_F_000 6189
_exptl_crystal_size_max 0.46
_exptl_crystal_size_mid 0.39
_exptl_crystal_size_min 0.38
_refine_diff_density_max 1.462
_refine_diff_density_min -0.678
_refine_diff_density_rms 0.115
_refine_ls_extinction_method none
_refine_ls_goodness_of_fit_ref 1.022
_refine_ls_hydrogen_treatment mixed
_refine_ls_matrix_type full
_refine_ls_number_parameters 871
_refine_ls_number_reflns 15254
_refine_ls_number_restraints 12
_refine_ls_restrained_S_all 1.029
_refine_ls_R_factor_all 0.0744
_refine_ls_R_factor_gt 0.0567
_refine_ls_shift/su_max 0.001
_refine_ls_shift/su_mean 0.000
_refine_ls_structure_factor_coef Fsqd
_refine_ls_weighting_details 'w=1/[\s^2^(Fo^2^)+(0.0967P)^2^+61.4174P] where P=(Fo^2^+2Fc^2^)/3'
_refine_ls_weighting_scheme calc
_refine_ls_wR_factor_gt 0.1609
_refine_ls_wR_factor_ref 0.1721
_reflns_Friedel_coverage 0.000
_reflns_number_gt 12109
_reflns_number_total 15254
_reflns_threshold_expression 'I > 2\s(I)'
_cod_data_source_file c6nj01036a2.cif
_cod_data_source_block 2EtOH_cubane_revised
_cod_depositor_comments 'Adding full bibliography for 7055776--7055782.cif.'
_cod_original_formula_sum 'C65.60 H56 Cu4 N8 O19'
_cod_database_code 7055779
_shelx_shelxl_version_number 2014/7
_shelx_space_group_comment
;
The symmetry employed for this shelxl refinement is uniquely defined
by the following loop, which should always be used as a source of
symmetry information in preference to the above space-group names.
They are only intended as comments.
;
_exptl_absorpt_special_details
;
CrysAlisPro, Oxford Diffraction Ltd.,
Version 1.171.34.44. 
Empirical absorption correction using spherical 
harmonics,
implemented in SCALE3 ABSPACK scaling algorithm.
;

loop_
_space_group_symop_operation_xyz
'x, y, z'
'-x, y, -z+1/2'
'x+1/2, y+1/2, z'
'-x+1/2, y+1/2, -z+1/2'
'-x, -y, -z'
'x, -y, z-1/2'
'-x+1/2, -y+1/2, -z'
'x+1/2, -y+1/2, z-1/2'

loop_
_atom_site_label
_atom_site_type_symbol
_atom_site_fract_x
_atom_site_fract_y
_atom_site_fract_z
_atom_site_U_iso_or_equiv
_atom_site_adp_type
_atom_site_occupancy
_atom_site_site_symmetry_order
_atom_site_calc_flag
_atom_site_refinement_flags_posn
_atom_site_refinement_flags_adp
_atom_site_refinement_flags_occupancy
Cu1 Cu 0.18433(2) 0.96259(2) 0.68768(2) 0.02162(12) Uani 1 1 d . . .
Cu2 Cu 0.13277(2) 0.83216(2) 0.63604(2) 0.02192(12) Uani 1 1 d . . .
Cu3 Cu 0.23477(2) 0.86734(2) 0.79958(2) 0.02283(12) Uani 1 1 d . . .
Cu4 Cu 0.09252(2) 0.91267(2) 0.70322(2) 0.02270(12) Uani 1 1 d . . .
N11 N 0.16863(14) 0.98390(12) 0.60188(16) 0.0208(6) Uani 1 1 d . . .
N12 N 0.21788(14) 1.00674(13) 0.61366(17) 0.0232(7) Uani 1 1 d . . .
N21 N 0.13519(15) 0.83473(12) 0.55902(17) 0.0220(7) Uani 1 1 d . . .
N22 N 0.08140(15) 0.82082(13) 0.49282(17) 0.0242(7) Uani 1 1 d . . .
N31 N 0.25156(16) 0.86911(13) 0.88920(17) 0.0260(7) Uani 1 1 d . . .
N32 N 0.26407(17) 0.82114(14) 0.92211(18) 0.0298(8) Uani 1 1 d . . .
N41 N 0.08642(16) 0.89769(14) 0.77469(17) 0.0264(7) Uani 1 1 d . . .
N42 N 0.08108(17) 0.94068(14) 0.80415(19) 0.0303(8) Uani 1 1 d . . .
O11 O 0.26375(13) 0.98462(12) 0.73004(15) 0.0291(6) Uani 1 1 d . . .
O12 O 0.10538(12) 0.93294(10) 0.63601(13) 0.0212(5) Uani 1 1 d . . .
O13 O 0.00347(12) 0.89537(12) 0.59132(14) 0.0280(6) Uani 1 1 d . . .
O14 O 0.48556(16) 1.09442(16) 0.7915(2) 0.0551(10) Uani 1 1 d D . .
H14O H 0.493(6) 1.084(5) 0.765(6) 0.066 Uiso 0.5 1 d D U P
O21 O 0.05356(12) 0.80698(11) 0.56095(14) 0.0260(6) Uani 1 1 d . . .
O22 O 0.21355(12) 0.85958(11) 0.70463(14) 0.0239(6) Uani 1 1 d . . .
O23 O 0.32328(13) 0.88100(13) 0.81682(16) 0.0350(7) Uani 1 1 d . . .
O24 O -0.19624(14) 0.75043(13) 0.27061(16) 0.0342(7) Uani 1 1 d D . .
O31 O 0.25438(13) 0.79449(11) 0.82491(14) 0.0262(6) Uani 1 1 d . . .
O32 O 0.20624(12) 0.93954(10) 0.77897(13) 0.0233(6) Uani 1 1 d . . .
O33 O 0.18490(13) 1.03927(11) 0.74102(15) 0.0278(6) Uani 1 1 d . . .
O34 O 0.30173(14) 0.57947(11) 0.98272(16) 0.0314(7) Uani 1 1 d D . .
H34O H 0.2946 0.5583 0.9520 0.038 Uiso 1 1 calc DR U .
O41 O 0.07767(13) 0.98211(11) 0.71786(14) 0.0272(6) Uani 1 1 d . . .
O42 O 0.12278(12) 0.84185(10) 0.70877(14) 0.0235(6) Uani 1 1 d . . .
O43 O 0.14626(14) 0.74964(11) 0.68478(16) 0.0311(7) Uani 1 1 d . . .
O44 O 0.07885(15) 1.17760(12) 0.87687(17) 0.0345(7) Uani 1 1 d D . .
C11 C 0.26475(18) 1.00444(15) 0.6825(2) 0.0249(8) Uani 1 1 d . . .
C12 C 0.32216(18) 1.02810(16) 0.7085(2) 0.0279(9) Uani 1 1 d . . .
C13 C 0.3642(2) 1.04110(19) 0.7806(2) 0.0374(10) Uani 1 1 d . . .
H13 H 0.3553 1.0346 0.8112 0.045 Uiso 1 1 calc R U .
C14 C 0.4180(2) 1.0631(2) 0.8077(3) 0.0436(12) Uani 1 1 d . . .
H14 H 0.4463 1.0717 0.8568 0.052 Uiso 1 1 calc R U .
C15 C 0.4314(2) 1.07275(19) 0.7635(3) 0.0390(11) Uani 1 1 d . . .
C16 C 0.3903(2) 1.0605(2) 0.6914(3) 0.0409(11) Uani 1 1 d . . .
H16 H 0.3993 1.0674 0.6611 0.049 Uiso 1 1 calc R U .
C17 C 0.3358(2) 1.03797(19) 0.6644(2) 0.0365(10) Uani 1 1 d . . .
H17 H 0.3076 1.0293 0.6153 0.044 Uiso 1 1 calc R U .
C18 C 0.11819(17) 0.98186(14) 0.53745(19) 0.0210(7) Uani 1 1 d . . .
H18 H 0.1168 0.9967 0.5009 0.025 Uiso 1 1 calc R U .
C19 C 0.06402(17) 0.95885(14) 0.51709(19) 0.0200(7) Uani 1 1 d . . .
C21 C 0.04195(18) 0.80726(14) 0.5003(2) 0.0226(8) Uani 1 1 d . . .
C22 C -0.01885(18) 0.79015(15) 0.4381(2) 0.0242(8) Uani 1 1 d . . .
C23 C -0.0517(2) 0.76084(17) 0.4501(2) 0.0314(9) Uani 1 1 d . . .
H23 H -0.0335 0.7506 0.4973 0.038 Uiso 1 1 calc R U .
C24 C -0.1097(2) 0.74624(18) 0.3957(2) 0.0343(10) Uani 1 1 d . . .
H24 H -0.1309 0.7258 0.4055 0.041 Uiso 1 1 calc R U .
C25 C -0.13754(19) 0.76139(16) 0.3261(2) 0.0284(9) Uani 1 1 d . . .
C26 C -0.1047(2) 0.78971(18) 0.3128(2) 0.0319(9) Uani 1 1 d . . .
H26 H -0.1227 0.7993 0.2654 0.038 Uiso 1 1 calc R U .
C27 C -0.04607(19) 0.80404(17) 0.3681(2) 0.0291(9) Uani 1 1 d . . .
H27 H -0.0242 0.8234 0.3584 0.035 Uiso 1 1 calc R U .
C28 C 0.18041(19) 0.84561(16) 0.5629(2) 0.0272(8) Uani 1 1 d . . .
H28 H 0.1748 0.8444 0.5202 0.033 Uiso 1 1 calc R U .
C29 C 0.23898(19) 0.85957(17) 0.6275(2) 0.0288(9) Uani 1 1 d . . .
C31 C 0.26425(18) 0.78484(16) 0.8838(2) 0.0254(8) Uani 1 1 d . . .
C32 C 0.27560(18) 0.73111(16) 0.9103(2) 0.0260(8) Uani 1 1 d . . .
C33 C 0.2668(2) 0.69034(17) 0.8676(2) 0.0304(9) Uani 1 1 d . . .
H33 H 0.2552 0.6973 0.8221 0.036 Uiso 1 1 calc R U .
C34 C 0.2749(2) 0.63917(17) 0.8907(2) 0.0305(9) Uani 1 1 d . . .
H34 H 0.2680 0.6114 0.8607 0.037 Uiso 1 1 calc R U .
C35 C 0.29295(18) 0.62865(16) 0.9576(2) 0.0269(8) Uani 1 1 d . . .
C36 C 0.30220(19) 0.66949(17) 1.0010(2) 0.0296(9) Uani 1 1 d . . .
H36 H 0.3146 0.6625 1.0469 0.035 Uiso 1 1 calc R U .
C37 C 0.29335(19) 0.72002(17) 0.9775(2) 0.0284(9) Uani 1 1 d . . .
H37 H 0.2993 0.7477 1.0072 0.034 Uiso 1 1 calc R U .
C38 C 0.2528(2) 0.90879(17) 0.9223(2) 0.0326(10) Uani 1 1 d . . .
H38 H 0.2618 0.9029 0.9666 0.039 Uiso 1 1 calc R U .
C39 C 0.2414(2) 0.96123(17) 0.8969(2) 0.0319(9) Uani 1 1 d . . .
C41 C 0.07851(18) 0.98255(17) 0.7714(2) 0.0274(9) Uani 1 1 d . . .
C42 C 0.07812(19) 1.03381(16) 0.7991(2) 0.0271(8) Uani 1 1 d . . .
C43 C 0.0878(2) 1.03703(18) 0.8629(2) 0.0335(10) Uani 1 1 d . . .
H43 H 0.0937 1.0062 0.8880 0.040 Uiso 1 1 calc R U .
C44 C 0.0889(2) 1.08455(18) 0.8897(2) 0.0331(10) Uani 1 1 d . . .
H44 H 0.0954 1.0863 0.9330 0.040 Uiso 1 1 calc R U .
C45 C 0.08047(19) 1.12973(17) 0.8536(2) 0.0300(9) Uani 1 1 d . . .
C46 C 0.0721(2) 1.12709(18) 0.7911(2) 0.0316(9) Uani 1 1 d . . .
H46 H 0.0671 1.1580 0.7667 0.038 Uiso 1 1 calc R U .
C47 C 0.0709(2) 1.07931(18) 0.7644(2) 0.0313(9) Uani 1 1 d . . .
H47 H 0.0651 1.0778 0.7215 0.038 Uiso 1 1 calc R U .
C48 C 0.0857(2) 0.85245(18) 0.7967(2) 0.0317(9) Uani 1 1 d . . .
H48 H 0.0785 0.8509 0.8295 0.038 Uiso 1 1 calc R U .
C49 C 0.0949(2) 0.80400(17) 0.7751(2) 0.0304(9) Uani 1 1 d . . .
C110 C 0.05913(16) 0.93584(14) 0.56514(19) 0.0200(7) Uani 1 1 d . . .
C111 C 0.00381(17) 0.91467(15) 0.5392(2) 0.0209(7) Uani 1 1 d . . .
C112 C -0.04516(17) 0.91463(15) 0.4672(2) 0.0233(8) Uani 1 1 d . . .
H112 H -0.0818 0.8989 0.4503 0.028 Uiso 1 1 calc R U .
C113 C -0.04041(18) 0.93776(16) 0.4195(2) 0.0246(8) Uani 1 1 d . . .
H113 H -0.0741 0.9383 0.3701 0.030 Uiso 1 1 calc R U .
C114 C 0.01255(17) 0.95976(15) 0.4435(2) 0.0230(8) Uani 1 1 d . . .
H114 H 0.0150 0.9759 0.4105 0.028 Uiso 1 1 calc R U .
C115 C -0.0473(2) 0.8669(2) 0.5706(3) 0.0418(12) Uani 1 1 d . . .
H11A H -0.0811 0.8906 0.5504 0.063 Uiso 1 1 calc R U .
H11B H -0.0379 0.8493 0.6122 0.063 Uiso 1 1 calc R U .
H11C H -0.0580 0.8410 0.5347 0.063 Uiso 1 1 calc R U .
C210 C 0.25385(18) 0.86443(15) 0.6947(2) 0.0247(8) Uani 1 1 d . . .
C211 C 0.3133(2) 0.87675(17) 0.7538(2) 0.0310(9) Uani 1 1 d . . .
C212 C 0.3568(2) 0.8843(2) 0.7474(3) 0.0435(12) Uani 1 1 d . . .
H212 H 0.3968 0.8924 0.7882 0.052 Uiso 1 1 calc R U .
C213 C 0.3417(2) 0.8801(2) 0.6812(3) 0.0498(14) Uani 1 1 d . . .
H213 H 0.3714 0.8856 0.6767 0.060 Uiso 1 1 calc R U .
C214 C 0.2843(2) 0.8682(2) 0.6222(3) 0.0439(12) Uani 1 1 d . . .
H214 H 0.2747 0.8655 0.5771 0.053 Uiso 1 1 calc R U .
C215 C 0.3777(3) 0.9045(3) 0.8759(3) 0.0564(15) Uani 1 1 d . . .
H21A H 0.4116 0.8821 0.8920 0.085 Uiso 1 1 calc R U .
H21B H 0.3766 0.9093 0.9148 0.085 Uiso 1 1 calc R U .
H21C H 0.3824 0.9384 0.8617 0.085 Uiso 1 1 calc R U .
C310 C 0.21956(18) 0.97518(16) 0.8278(2) 0.0255(8) Uani 1 1 d . . .
C311 C 0.20968(18) 1.02817(16) 0.8102(2) 0.0268(8) Uani 1 1 d . . .
C312 C 0.2235(2) 1.06585(18) 0.8589(2) 0.0360(10) Uani 1 1 d . . .
H312 H 0.2190 1.1015 0.8465 0.043 Uiso 1 1 calc R U .
C313 C 0.2440(3) 1.05155(19) 0.9262(2) 0.0439(12) Uani 1 1 d . . .
H313 H 0.2522 1.0773 0.9592 0.053 Uiso 1 1 calc R U .
C314 C 0.2521(2) 1.00060(19) 0.9439(2) 0.0409(11) Uani 1 1 d . . .
H314 H 0.2654 0.9910 0.9895 0.049 Uiso 1 1 calc R U .
C315 C 0.1962(2) 1.08985(17) 0.7280(3) 0.0386(11) Uani 1 1 d . . .
H31A H 0.1752 1.1158 0.7342 0.058 Uiso 1 1 calc R U .
H31B H 0.1818 1.0916 0.6793 0.058 Uiso 1 1 calc R U .
H31C H 0.2394 1.0968 0.7617 0.058 Uiso 1 1 calc R U .
C410 C 0.11328(18) 0.79996(16) 0.7338(2) 0.0260(8) Uani 1 1 d . . .
C411 C 0.12401(19) 0.75026(17) 0.7205(2) 0.0292(9) Uani 1 1 d . . .
C412 C 0.1151(2) 0.70597(18) 0.7446(3) 0.0394(11) Uani 1 1 d . . .
H412 H 0.1216 0.6727 0.7338 0.047 Uiso 1 1 calc R U .
C413 C 0.0966(3) 0.7102(2) 0.7845(3) 0.0479(13) Uani 1 1 d . . .
H413 H 0.0903 0.6798 0.8010 0.058 Uiso 1 1 calc R U .
C414 C 0.0875(3) 0.7584(2) 0.8000(3) 0.0446(12) Uani 1 1 d . . .
H414 H 0.0760 0.7609 0.8285 0.054 Uiso 1 1 calc R U .
C415 C 0.1387(3) 0.70305(19) 0.6481(3) 0.0459(12) Uani 1 1 d . . .
H41A H 0.1529 0.7086 0.6215 0.069 Uiso 1 1 calc R U .
H41B H 0.0961 0.6936 0.6150 0.069 Uiso 1 1 calc R U .
H41C H 0.1618 0.6750 0.6827 0.069 Uiso 1 1 calc R U .
O1E O 0.5621(4) 1.1009(3) 0.9283(4) 0.145(3) Uani 1 1 d D . .
C1E C 0.5734(7) 1.1488(5) 0.9556(8) 0.163(5) Uiso 1 1 d D . .
H1E1 H 0.6157 1.1489 1.0001 0.196 Uiso 1 1 calc R U .
H1E2 H 0.5485 1.1534 0.9697 0.196 Uiso 1 1 calc R U .
C2E C 0.5653(4) 1.1950(4) 0.9166(5) 0.099(3) Uiso 1 1 d D . .
H2E1 H 0.5944 1.1950 0.9087 0.148 Uiso 1 1 calc R U .
H2E2 H 0.5715 1.2258 0.9440 0.148 Uiso 1 1 calc R U .
H2E3 H 0.5245 1.1954 0.8706 0.148 Uiso 1 1 calc R U .
O2E O -0.2456(4) 0.7982(4) 0.1376(5) 0.103(3) Uani 0.7 1 d D . P
C3E C -0.2280(7) 0.7759(6) 0.1061(8) 0.104(4) Uiso 0.7 1 d D . P
H3E1 H -0.2619 0.7526 0.0714 0.125 Uiso 0.7 1 calc R U P
H3E2 H -0.1956 0.7526 0.1435 0.125 Uiso 0.7 1 calc R U P
C4E C -0.2069(12) 0.7920(10) 0.0685(13) 0.209(10) Uiso 0.7 1 d D . P
H4E1 H -0.1897 0.8270 0.0839 0.314 Uiso 0.7 1 calc R U P
H4E2 H -0.2405 0.7922 0.0171 0.314 Uiso 0.7 1 calc R U P
H4E3 H -0.1761 0.7677 0.0791 0.314 Uiso 0.7 1 calc R U P
O3E O -0.5000 0.9440(6) -0.2500 0.193(6) Uani 1 2 d DS T P
C5E C -0.5062(10) 0.9265(8) -0.3404(11) 0.117(7) Uiso 0.5 1 d D . P
C6E C -0.5332(10) 0.9597(8) -0.3197(13) 0.118(7) Uiso 0.5 1 d D . P
O4E O 0.4060(8) 0.0745(7) 0.9556(9) 0.170(6) Uiso 0.6 1 d D . P
C7E C 0.3925(7) 0.0278(6) 0.9712(8) 0.095(4) Uiso 0.6 1 d D . P
C8E C 0.4477(11) -0.0026(13) 1.0158(17) 0.239(15) Uiso 0.6 1 d D . P
O1W O -0.3096(10) 0.8155(9) -0.0151(12) 0.065(6) Uiso 0.2 1 d . . P
H24O H -0.216(3) 0.743(3) 0.284(4) 0.078 Uiso 1 1 d D U .
H44O H 0.1124(16) 1.188(3) 0.893(4) 0.078 Uiso 1 1 d D U .

loop_
_atom_site_aniso_label
_atom_site_aniso_U_11
_atom_site_aniso_U_22
_atom_site_aniso_U_33
_atom_site_aniso_U_23
_atom_site_aniso_U_13
_atom_site_aniso_U_12
Cu1 0.0215(2) 0.0276(3) 0.0164(2) 0.00033(18) 0.0124(2) -0.00090(18)
Cu2 0.0251(2) 0.0272(3) 0.0188(2) -0.00020(18) 0.0165(2) -0.00036(19)
Cu3 0.0255(2) 0.0268(3) 0.0171(2) 0.00197(18) 0.0140(2) 0.00383(19)
Cu4 0.0266(2) 0.0293(3) 0.0184(2) 0.00110(18) 0.0172(2) 0.00154(19)
N11 0.0221(16) 0.0229(16) 0.0197(15) -0.0020(12) 0.0145(14) -0.0032(13)
N12 0.0240(16) 0.0274(17) 0.0231(16) -0.0033(13) 0.0173(14) -0.0052(13)
N21 0.0280(17) 0.0234(16) 0.0214(15) -0.0016(12) 0.0189(14) -0.0003(13)
N22 0.0290(17) 0.0284(17) 0.0191(15) -0.0032(13) 0.0172(15) -0.0043(14)
N31 0.0303(18) 0.0283(17) 0.0204(16) 0.0039(13) 0.0167(15) 0.0030(14)
N32 0.041(2) 0.0286(18) 0.0231(17) 0.0037(14) 0.0223(17) 0.0048(15)
N41 0.0309(18) 0.0333(19) 0.0219(16) -0.0026(14) 0.0201(15) -0.0016(15)
N42 0.040(2) 0.034(2) 0.0295(18) -0.0008(15) 0.0279(17) 0.0003(16)
O11 0.0259(14) 0.0357(16) 0.0229(14) 0.0015(12) 0.0143(13) -0.0028(12)
O12 0.0217(13) 0.0276(14) 0.0152(12) 0.0022(10) 0.0123(11) 0.0013(11)
O13 0.0261(14) 0.0413(17) 0.0212(13) 0.0000(12) 0.0173(12) -0.0055(12)
O14 0.0296(18) 0.064(3) 0.068(3) -0.023(2) 0.0298(19) -0.0168(17)
O21 0.0289(14) 0.0335(15) 0.0208(13) -0.0011(11) 0.0184(12) -0.0029(12)
O22 0.0255(14) 0.0304(15) 0.0202(13) -0.0002(11) 0.0166(12) 0.0011(11)
O23 0.0280(15) 0.0473(19) 0.0259(15) -0.0029(13) 0.0155(13) -0.0018(14)
O24 0.0313(16) 0.0451(18) 0.0278(15) -0.0056(13) 0.0195(14) -0.0113(14)
O31 0.0332(15) 0.0280(14) 0.0208(13) 0.0062(11) 0.0189(13) 0.0090(12)
O32 0.0290(14) 0.0236(14) 0.0180(12) -0.0007(10) 0.0155(12) 0.0016(11)
O33 0.0340(16) 0.0271(15) 0.0234(14) 0.0029(11) 0.0190(13) 0.0012(12)
O34 0.0415(17) 0.0284(15) 0.0288(15) 0.0042(12) 0.0246(14) 0.0047(13)
O41 0.0340(15) 0.0352(16) 0.0213(13) 0.0012(11) 0.0217(13) 0.0043(12)
O42 0.0308(14) 0.0258(14) 0.0216(13) 0.0032(11) 0.0203(12) 0.0015(11)
O43 0.0430(17) 0.0286(15) 0.0314(15) 0.0018(12) 0.0283(15) 0.0025(13)
O44 0.0477(19) 0.0335(17) 0.0357(17) -0.0019(13) 0.0329(17) 0.0002(14)
C11 0.0254(19) 0.025(2) 0.0261(19) -0.0014(16) 0.0175(17) 0.0010(16)
C12 0.024(2) 0.028(2) 0.031(2) -0.0027(17) 0.0166(18) -0.0020(16)
C13 0.031(2) 0.048(3) 0.030(2) -0.006(2) 0.019(2) -0.006(2)
C14 0.031(2) 0.053(3) 0.034(2) -0.012(2) 0.015(2) -0.009(2)
C15 0.024(2) 0.042(3) 0.048(3) -0.010(2) 0.021(2) -0.0052(19)
C16 0.033(2) 0.056(3) 0.044(3) -0.004(2) 0.029(2) -0.007(2)
C17 0.028(2) 0.050(3) 0.032(2) -0.006(2) 0.019(2) -0.007(2)
C18 0.029(2) 0.0199(18) 0.0201(17) -0.0005(14) 0.0183(17) -0.0003(15)
C19 0.0262(19) 0.0186(17) 0.0184(17) 0.0006(14) 0.0158(16) 0.0016(14)
C21 0.030(2) 0.0182(17) 0.0224(18) 0.0008(14) 0.0180(17) 0.0008(15)
C22 0.028(2) 0.0225(19) 0.0258(19) -0.0014(15) 0.0189(18) -0.0020(15)
C23 0.036(2) 0.036(2) 0.025(2) 0.0008(17) 0.0203(19) -0.0072(18)
C24 0.036(2) 0.042(3) 0.032(2) 0.0019(19) 0.025(2) -0.009(2)
C25 0.031(2) 0.029(2) 0.027(2) -0.0055(16) 0.0196(18) -0.0049(17)
C26 0.035(2) 0.043(2) 0.023(2) -0.0026(18) 0.0203(19) -0.0075(19)
C27 0.031(2) 0.035(2) 0.026(2) -0.0013(17) 0.0208(19) -0.0078(18)
C28 0.035(2) 0.029(2) 0.026(2) -0.0028(16) 0.0241(19) -0.0033(17)
C29 0.031(2) 0.036(2) 0.029(2) -0.0046(17) 0.0231(19) -0.0032(17)
C31 0.0234(19) 0.033(2) 0.0186(18) 0.0022(16) 0.0130(16) 0.0020(16)
C32 0.028(2) 0.028(2) 0.0238(19) 0.0038(16) 0.0177(17) 0.0050(16)
C33 0.039(2) 0.035(2) 0.0223(19) 0.0029(17) 0.0219(19) 0.0037(19)
C34 0.037(2) 0.032(2) 0.028(2) -0.0009(17) 0.024(2) 0.0032(18)
C35 0.0245(19) 0.031(2) 0.027(2) 0.0066(16) 0.0173(17) 0.0074(16)
C36 0.032(2) 0.033(2) 0.0213(19) 0.0035(16) 0.0162(18) 0.0016(17)
C37 0.031(2) 0.032(2) 0.0233(19) 0.0023(16) 0.0184(18) 0.0049(17)
C38 0.046(3) 0.033(2) 0.022(2) -0.0008(17) 0.023(2) 0.0008(19)
C39 0.040(2) 0.033(2) 0.024(2) -0.0001(17) 0.021(2) 0.0019(19)
C41 0.025(2) 0.040(2) 0.0228(19) -0.0017(17) 0.0179(17) 0.0006(17)
C42 0.031(2) 0.033(2) 0.0244(19) -0.0015(16) 0.0204(18) 0.0016(17)
C43 0.047(3) 0.035(2) 0.028(2) -0.0015(18) 0.028(2) -0.005(2)
C44 0.045(3) 0.040(2) 0.026(2) -0.0031(18) 0.028(2) -0.003(2)
C45 0.032(2) 0.038(2) 0.029(2) -0.0021(18) 0.0232(19) -0.0011(18)
C46 0.036(2) 0.039(2) 0.029(2) 0.0058(18) 0.025(2) 0.0057(19)
C47 0.034(2) 0.045(3) 0.024(2) -0.0026(18) 0.0229(19) 0.0008(19)
C48 0.040(2) 0.039(2) 0.029(2) 0.0018(18) 0.028(2) -0.0013(19)
C49 0.038(2) 0.032(2) 0.029(2) 0.0015(17) 0.025(2) -0.0025(18)
C110 0.0210(18) 0.0222(18) 0.0165(17) -0.0008(14) 0.0118(15) 0.0026(14)
C111 0.0254(19) 0.0223(18) 0.0219(18) 0.0017(14) 0.0183(17) 0.0022(15)
C112 0.0231(19) 0.0232(19) 0.0249(19) -0.0020(15) 0.0160(17) 0.0005(15)
C113 0.0236(19) 0.030(2) 0.0155(17) -0.0003(15) 0.0104(16) 0.0022(16)
C114 0.027(2) 0.0245(19) 0.0185(17) 0.0030(14) 0.0148(16) 0.0031(15)
C115 0.032(2) 0.065(3) 0.032(2) 0.000(2) 0.022(2) -0.018(2)
C210 0.027(2) 0.027(2) 0.0261(19) 0.0020(16) 0.0196(18) 0.0026(16)
C211 0.030(2) 0.036(2) 0.030(2) -0.0015(18) 0.0204(19) 0.0008(18)
C212 0.030(2) 0.060(3) 0.043(3) -0.009(2) 0.024(2) -0.005(2)
C213 0.036(3) 0.080(4) 0.048(3) -0.012(3) 0.034(3) -0.013(3)
C214 0.040(3) 0.066(3) 0.041(3) -0.011(2) 0.033(2) -0.010(2)
C215 0.044(3) 0.081(4) 0.034(3) -0.012(3) 0.020(3) -0.019(3)
C310 0.026(2) 0.030(2) 0.0197(18) -0.0045(15) 0.0146(17) -0.0010(16)
C311 0.027(2) 0.032(2) 0.0213(19) 0.0014(16) 0.0158(17) 0.0015(16)
C312 0.047(3) 0.027(2) 0.031(2) -0.0016(18) 0.024(2) 0.0012(19)
C313 0.065(3) 0.036(3) 0.028(2) -0.0094(19) 0.029(2) -0.001(2)
C314 0.062(3) 0.037(3) 0.024(2) -0.0028(18) 0.028(2) 0.000(2)
C315 0.050(3) 0.030(2) 0.037(2) 0.0046(19) 0.028(2) -0.004(2)
C410 0.028(2) 0.032(2) 0.0214(18) 0.0034(16) 0.0173(17) 0.0010(17)
C411 0.031(2) 0.032(2) 0.026(2) 0.0015(17) 0.0188(19) -0.0001(17)
C412 0.053(3) 0.031(2) 0.041(3) -0.001(2) 0.033(2) -0.002(2)
C413 0.072(4) 0.036(3) 0.062(3) 0.007(2) 0.055(3) -0.004(2)
C414 0.066(3) 0.042(3) 0.052(3) 0.005(2) 0.050(3) -0.003(2)
C415 0.072(4) 0.035(3) 0.051(3) -0.008(2) 0.048(3) -0.003(2)
O1E 0.120(6) 0.096(5) 0.141(6) -0.007(5) 0.047(5) -0.031(4)
O2E 0.082(5) 0.109(7) 0.112(7) 0.031(5) 0.059(5) 0.004(5)
O3E 0.119(10) 0.210(15) 0.157(13) 0.000 0.045(9) 0.000

loop_
_atom_type_symbol
_atom_type_description
_atom_type_scat_dispersion_real
_atom_type_scat_dispersion_imag
_atom_type_scat_source
C C 0.0033 0.0016 'International Tables Vol C Tables 4.2.6.8 and 6.1.1.4'
H H 0.0000 0.0000 'International Tables Vol C Tables 4.2.6.8 and 6.1.1.4'
Cu Cu 0.3201 1.2651 'International Tables Vol C Tables 4.2.6.8 and 6.1.1.4'
N N 0.0061 0.0033 'International Tables Vol C Tables 4.2.6.8 and 6.1.1.4'
O O 0.0106 0.0060 'International Tables Vol C Tables 4.2.6.8 and 6.1.1.4'

loop_
_geom_angle_atom_site_label_1
_geom_angle_atom_site_label_2
_geom_angle_atom_site_label_3
_geom_angle
_geom_angle_site_symmetry_3
O11 Cu1 N11 82.33(13) .
O11 Cu1 O12 170.83(12) .
N11 Cu1 O12 92.69(12) .
O11 Cu1 O32 94.22(12) .
N11 Cu1 O32 176.06(13) .
O12 Cu1 O32 90.48(11) .
O11 Cu1 O33 82.74(12) .
N11 Cu1 O33 106.15(12) .
O12 Cu1 O33 106.11(11) .
O32 Cu1 O33 75.15(10) .
O21 Cu2 N21 81.26(13) .
O21 Cu2 O22 174.11(11) .
N21 Cu2 O22 92.95(13) .
O21 Cu2 O42 97.25(11) .
N21 Cu2 O42 169.64(12) .
O22 Cu2 O42 88.24(11) .
O21 Cu2 O43 83.55(12) .
N21 Cu2 O43 115.41(12) .
O22 Cu2 O43 100.05(11) .
O42 Cu2 O43 74.43(10) .
N31 Cu3 O31 81.40(13) .
N31 Cu3 O32 91.57(13) .
O31 Cu3 O32 169.90(12) .
N31 Cu3 O22 174.95(13) .
O31 Cu3 O22 94.78(11) .
O32 Cu3 O22 91.78(11) .
N31 Cu3 O23 110.12(13) .
O31 Cu3 O23 91.37(12) .
O32 Cu3 O23 97.89(12) .
O22 Cu3 O23 73.13(11) .
N41 Cu4 O41 81.58(13) .
N41 Cu4 O12 174.33(13) .
O41 Cu4 O12 95.40(11) .
N41 Cu4 O42 92.79(13) .
O41 Cu4 O42 168.35(12) .
O12 Cu4 O42 89.31(11) .
N41 Cu4 O13 110.95(13) .
O41 Cu4 O13 100.72(11) .
O12 Cu4 O13 74.26(10) .
O42 Cu4 O13 90.81(11) .
C18 N11 N12 118.6(3) .
C18 N11 Cu1 127.6(3) .
N12 N11 Cu1 113.6(2) .
C11 N12 N11 109.0(3) .
C28 N21 N22 118.2(3) .
C28 N21 Cu2 127.6(3) .
N22 N21 Cu2 114.2(2) .
C21 N22 N21 109.4(3) .
C38 N31 N32 116.6(3) .
C38 N31 Cu3 128.4(3) .
N32 N31 Cu3 115.0(2) .
C31 N32 N31 109.6(3) .
C48 N41 N42 117.8(3) .
C48 N41 Cu4 127.1(3) .
N42 N41 Cu4 115.1(3) .
C41 N42 N41 108.7(3) .
C11 O11 Cu1 110.2(2) .
C110 O12 Cu1 127.2(2) .
C110 O12 Cu4 121.3(2) .
Cu1 O12 Cu4 109.77(12) .
C111 O13 C115 118.6(3) .
C111 O13 Cu4 111.3(2) .
C115 O13 Cu4 130.0(2) .
C15 O14 H14O 105(10) .
C21 O21 Cu2 111.6(2) .
C210 O22 Cu2 125.9(2) .
C210 O22 Cu3 123.1(2) .
Cu2 O22 Cu3 110.07(13) .
C211 O23 C215 118.1(4) .
C211 O23 Cu3 111.5(2) .
C215 O23 Cu3 128.4(3) .
C25 O24 H24O 113(5) .
C31 O31 Cu3 110.4(2) .
C310 O32 Cu3 125.5(2) .
C310 O32 Cu1 119.8(2) .
Cu3 O32 Cu1 110.54(12) .
C311 O33 C315 116.6(3) .
C311 O33 Cu1 108.6(2) .
C315 O33 Cu1 124.1(3) .
C35 O34 H34O 109.5 .
C41 O41 Cu4 109.6(3) .
C410 O42 Cu4 123.5(2) .
C410 O42 Cu2 119.5(2) .
Cu4 O42 Cu2 111.36(12) .
C411 O43 C415 117.5(4) .
C411 O43 Cu2 108.6(2) .
C415 O43 Cu2 122.3(3) .
C45 O44 H44O 99(5) .
O11 C11 N12 124.5(4) .
O11 C11 C12 116.5(4) .
N12 C11 C12 119.0(4) .
C17 C12 C13 118.9(4) .
C17 C12 C11 122.9(4) .
C13 C12 C11 118.1(4) .
C14 C13 C12 120.7(5) .
C14 C13 H13 119.6 .
C12 C13 H13 119.6 .
C13 C14 C15 120.1(4) .
C13 C14 H14 120.0 .
C15 C14 H14 120.0 .
O14 C15 C14 119.3(5) .
O14 C15 C16 120.2(5) .
C14 C15 C16 120.5(4) .
C15 C16 C17 119.1(4) .
C15 C16 H16 120.4 .
C17 C16 H16 120.4 .
C12 C17 C16 120.7(4) .
C12 C17 H17 119.6 .
C16 C17 H17 119.6 .
N11 C18 C19 124.9(3) .
N11 C18 H18 117.6 .
C19 C18 H18 117.6 .
C110 C19 C114 118.6(3) .
C110 C19 C18 124.0(3) .
C114 C19 C18 117.4(3) .
O21 C21 N22 123.4(4) .
O21 C21 C22 116.2(3) .
N22 C21 C22 120.4(3) .
C23 C22 C27 118.2(4) .
C23 C22 C21 118.2(4) .
C27 C22 C21 123.5(4) .
C24 C23 C22 121.8(4) .
C24 C23 H23 119.1 .
C22 C23 H23 119.1 .
C23 C24 C25 120.0(4) .
C23 C24 H24 120.0 .
C25 C24 H24 120.0 .
O24 C25 C24 122.4(4) .
O24 C25 C26 118.8(4) .
C24 C25 C26 118.9(4) .
C27 C26 C25 120.6(4) .
C27 C26 H26 119.7 .
C25 C26 H26 119.7 .
C26 C27 C22 120.4(4) .
C26 C27 H27 119.8 .
C22 C27 H27 119.8 .
N21 C28 C29 124.5(4) .
N21 C28 H28 117.7 .
C29 C28 H28 117.7 .
C210 C29 C214 118.9(4) .
C210 C29 C28 124.4(4) .
C214 C29 C28 116.7(4) .
O31 C31 N32 123.4(4) .
O31 C31 C32 119.7(4) .
N32 C31 C32 116.9(3) .
C33 C32 C37 118.8(4) .
C33 C32 C31 120.0(4) .
C37 C32 C31 121.2(4) .
C32 C33 C34 120.6(4) .
C32 C33 H33 119.7 .
C34 C33 H33 119.7 .
C35 C34 C33 120.1(4) .
C35 C34 H34 119.9 .
C33 C34 H34 119.9 .
O34 C35 C34 122.4(4) .
O34 C35 C36 118.0(4) .
C34 C35 C36 119.7(4) .
C37 C36 C35 120.0(4) .
C37 C36 H36 120.0 .
C35 C36 H36 120.0 .
C36 C37 C32 120.8(4) .
C36 C37 H37 119.6 .
C32 C37 H37 119.6 .
N31 C38 C39 124.5(4) .
N31 C38 H38 117.7 .
C39 C38 H38 117.7 .
C314 C39 C310 119.1(4) .
C314 C39 C38 116.9(4) .
C310 C39 C38 123.9(4) .
O41 C41 N42 124.4(4) .
O41 C41 C42 117.9(4) .
N42 C41 C42 117.7(3) .
C47 C42 C43 118.6(4) .
C47 C42 C41 121.0(4) .
C43 C42 C41 120.3(4) .
C44 C43 C42 120.7(4) .
C44 C43 H43 119.7 .
C42 C43 H43 119.7 .
C43 C44 C45 120.1(4) .
C43 C44 H44 120.0 .
C45 C44 H44 120.0 .
O44 C45 C44 121.9(4) .
O44 C45 C46 118.2(4) .
C44 C45 C46 119.8(4) .
C47 C46 C45 119.9(4) .
C47 C46 H46 120.1 .
C45 C46 H46 120.1 .
C42 C47 C46 121.0(4) .
C42 C47 H47 119.5 .
C46 C47 H47 119.5 .
N41 C48 C49 124.7(4) .
N41 C48 H48 117.7 .
C49 C48 H48 117.7 .
C414 C49 C410 118.7(4) .
C414 C49 C48 116.6(4) .
C410 C49 C48 124.6(4) .
O12 C110 C19 123.2(3) .
O12 C110 C111 117.8(3) .
C19 C110 C111 119.1(3) .
O13 C111 C112 124.6(3) .
O13 C111 C110 114.0(3) .
C112 C111 C110 121.3(3) .
C111 C112 C113 119.6(4) .
C111 C112 H112 120.2 .
C113 C112 H112 120.2 .
C114 C113 C112 120.3(4) .
C114 C113 H113 119.8 .
C112 C113 H113 119.8 .
C113 C114 C19 121.1(4) .
C113 C114 H114 119.5 .
C19 C114 H114 119.5 .
O13 C115 H11A 109.5 .
O13 C115 H11B 109.5 .
H11A C115 H11B 109.5 .
O13 C115 H11C 109.5 .
H11A C115 H11C 109.5 .
H11B C115 H11C 109.5 .
O22 C210 C211 118.2(4) .
O22 C210 C29 123.3(4) .
C211 C210 C29 118.4(4) .
O23 C211 C212 124.3(4) .
O23 C211 C210 114.0(4) .
C212 C211 C210 121.6(4) .
C211 C212 C213 119.6(5) .
C211 C212 H212 120.2 .
C213 C212 H212 120.2 .
C214 C213 C212 120.9(4) .
C214 C213 H213 119.6 .
C212 C213 H213 119.6 .
C213 C214 C29 120.6(4) .
C213 C214 H214 119.7 .
C29 C214 H214 119.7 .
O23 C215 H21A 109.5 .
O23 C215 H21B 109.5 .
H21A C215 H21B 109.5 .
O23 C215 H21C 109.5 .
H21A C215 H21C 109.5 .
H21B C215 H21C 109.5 .
O32 C310 C311 120.1(3) .
O32 C310 C39 122.5(4) .
C311 C310 C39 117.3(4) .
O33 C311 C312 123.2(4) .
O33 C311 C310 114.9(3) .
C312 C311 C310 121.9(4) .
C311 C312 C313 120.1(4) .
C311 C312 H312 120.0 .
C313 C312 H312 120.0 .
C314 C313 C312 119.3(4) .
C314 C313 H313 120.3 .
C312 C313 H313 120.3 .
C313 C314 C39 122.1(4) .
C313 C314 H314 118.9 .
C39 C314 H314 118.9 .
O33 C315 H31A 109.5 .
O33 C315 H31B 109.5 .
H31A C315 H31B 109.5 .
O33 C315 H31C 109.5 .
H31A C315 H31C 109.5 .
H31B C315 H31C 109.5 .
O42 C410 C411 118.9(3) .
O42 C410 C49 122.9(4) .
C411 C410 C49 118.2(4) .
O43 C411 C412 123.5(4) .
O43 C411 C410 114.8(4) .
C412 C411 C410 121.6(4) .
C411 C412 C413 119.9(4) .
C411 C412 H412 120.0 .
C413 C412 H412 120.0 .
C414 C413 C412 119.6(4) .
C414 C413 H413 120.2 .
C412 C413 H413 120.2 .
C413 C414 C49 121.9(4) .
C413 C414 H414 119.1 .
C49 C414 H414 119.1 .
O43 C415 H41A 109.5 .
O43 C415 H41B 109.5 .
H41A C415 H41B 109.5 .
O43 C415 H41C 109.5 .
H41A C415 H41C 109.5 .
H41B C415 H41C 109.5 .
O1E C1E C2E 122.9(12) .
O1E C1E H1E1 106.6 .
C2E C1E H1E1 106.6 .
O1E C1E H1E2 106.6 .
C2E C1E H1E2 106.6 .
H1E1 C1E H1E2 106.6 .
C1E C2E H2E1 109.5 .
C1E C2E H2E2 109.5 .
H2E1 C2E H2E2 109.5 .
C1E C2E H2E3 109.5 .
H2E1 C2E H2E3 109.5 .
H2E2 C2E H2E3 109.5 .
O2E C3E C4E 137.3(17) .
O2E C3E H3E1 102.8 .
C4E C3E H3E1 102.8 .
O2E C3E H3E2 102.8 .
C4E C3E H3E2 102.8 .
H3E1 C3E H3E2 105.0 .
C3E C4E H4E1 109.5 .
C3E C4E H4E2 109.5 .
H4E1 C4E H4E2 109.5 .
C3E C4E H4E3 109.5 .
H4E1 C4E H4E3 109.5 .
H4E2 C4E H4E3 109.5 .
C6E O3E C6E 146(2) 2_454
O3E C6E C5E 98.8(16) .
O4E C7E C8E 108(2) .

loop_
_geom_bond_atom_site_label_1
_geom_bond_atom_site_label_2
_geom_bond_distance
_geom_bond_site_symmetry_2
Cu1 O11 1.911(3) .
Cu1 N11 1.921(3) .
Cu1 O12 1.929(3) .
Cu1 O32 1.981(3) .
Cu1 O33 2.361(3) .
Cu2 O21 1.916(3) .
Cu2 N21 1.932(3) .
Cu2 O22 1.942(3) .
Cu2 O42 1.994(3) .
Cu2 O43 2.343(3) .
Cu3 N31 1.918(3) .
Cu3 O31 1.942(3) .
Cu3 O32 1.964(3) .
Cu3 O22 1.996(3) .
Cu3 O23 2.349(3) .
Cu4 N41 1.907(3) .
Cu4 O41 1.926(3) .
Cu4 O12 1.976(3) .
Cu4 O42 1.990(3) .
Cu4 O13 2.304(3) .
N11 C18 1.294(5) .
N11 N12 1.395(4) .
N12 C11 1.324(5) .
N21 C28 1.285(5) .
N21 N22 1.396(5) .
N22 C21 1.318(5) .
N31 C38 1.290(5) .
N31 N32 1.389(5) .
N32 C31 1.325(5) .
N41 C48 1.289(6) .
N41 N42 1.383(5) .
N42 C41 1.316(6) .
O11 C11 1.288(5) .
O12 C110 1.353(4) .
O13 C111 1.375(4) .
O13 C115 1.418(5) .
O14 C15 1.370(5) .
O14 H14O 0.84(2) .
O21 C21 1.293(4) .
O22 C210 1.344(5) .
O23 C211 1.378(5) .
O23 C215 1.424(6) .
O24 C25 1.364(5) .
O24 H24O 0.84(2) .
O31 C31 1.301(5) .
O32 C310 1.352(5) .
O33 C311 1.379(5) .
O33 C315 1.428(5) .
O34 C35 1.358(5) .
O34 H34O 0.8400 .
O41 C41 1.295(5) .
O42 C410 1.352(5) .
O43 C411 1.380(5) .
O43 C415 1.428(5) .
O44 C45 1.371(5) .
O44 H44O 0.83(2) .
C11 C12 1.482(6) .
C12 C17 1.389(6) .
C12 C13 1.398(6) .
C13 C14 1.370(7) .
C13 H13 0.9500 .
C14 C15 1.384(7) .
C14 H14 0.9500 .
C15 C16 1.392(7) .
C16 C17 1.391(6) .
C16 H16 0.9500 .
C17 H17 0.9500 .
C18 C19 1.438(5) .
C18 H18 0.9500 .
C19 C110 1.402(5) .
C19 C114 1.424(5) .
C21 C22 1.478(5) .
C22 C23 1.388(6) .
C22 C27 1.396(5) .
C23 C24 1.368(6) .
C23 H23 0.9500 .
C24 C25 1.393(6) .
C24 H24 0.9500 .
C25 C26 1.394(6) .
C26 C27 1.383(6) .
C26 H26 0.9500 .
C27 H27 0.9500 .
C28 C29 1.441(6) .
C28 H28 0.9500 .
C29 C210 1.412(5) .
C29 C214 1.422(6) .
C31 C32 1.472(6) .
C32 C33 1.384(6) .
C32 C37 1.402(5) .
C33 C34 1.393(6) .
C33 H33 0.9500 .
C34 C35 1.387(6) .
C34 H34 0.9500 .
C35 C36 1.394(6) .
C36 C37 1.378(6) .
C36 H36 0.9500 .
C37 H37 0.9500 .
C38 C39 1.434(6) .
C38 H38 0.9500 .
C39 C314 1.411(6) .
C39 C310 1.419(6) .
C41 C42 1.486(6) .
C42 C47 1.381(6) .
C42 C43 1.401(5) .
C43 C44 1.379(6) .
C43 H43 0.9500 .
C44 C45 1.384(6) .
C44 H44 0.9500 .
C45 C46 1.387(6) .
C46 C47 1.383(6) .
C46 H46 0.9500 .
C47 H47 0.9500 .
C48 C49 1.446(6) .
C48 H48 0.9500 .
C49 C414 1.400(6) .
C49 C410 1.418(6) .
C110 C111 1.405(5) .
C111 C112 1.384(5) .
C112 C113 1.393(5) .
C112 H112 0.9500 .
C113 C114 1.369(6) .
C113 H113 0.9500 .
C114 H114 0.9500 .
C115 H11A 0.9800 .
C115 H11B 0.9800 .
C115 H11C 0.9800 .
C210 C211 1.405(6) .
C211 C212 1.383(6) .
C212 C213 1.384(7) .
C212 H212 0.9500 .
C213 C214 1.368(7) .
C213 H213 0.9500 .
C214 H214 0.9500 .
C215 H21A 0.9800 .
C215 H21B 0.9800 .
C215 H21C 0.9800 .
C310 C311 1.404(6) .
C311 C312 1.382(6) .
C312 C313 1.394(6) .
C312 H312 0.9500 .
C313 C314 1.354(7) .
C313 H313 0.9500 .
C314 H314 0.9500 .
C315 H31A 0.9800 .
C315 H31B 0.9800 .
C315 H31C 0.9800 .
C410 C411 1.403(6) .
C411 C412 1.382(6) .
C412 C413 1.387(7) .
C412 H412 0.9500 .
C413 C414 1.373(7) .
C413 H413 0.9500 .
C414 H414 0.9500 .
C415 H41A 0.9800 .
C415 H41B 0.9800 .
C415 H41C 0.9800 .
O1E C1E 1.340(14) .
C1E C2E 1.446(5) .
C1E H1E1 0.9900 .
C1E H1E2 0.9900 .
C2E H2E1 0.9800 .
C2E H2E2 0.9800 .
C2E H2E3 0.9800 .
O2E C3E 1.301(15) .
C3E C4E 1.455(5) .
C3E H3E1 0.9900 .
C3E H3E2 0.9900 .
C4E H4E1 0.9800 .
C4E H4E2 0.9800 .
C4E H4E3 0.9800 .
O3E C6E 1.38(2) .
O3E C6E 1.38(2) 2_454
C5E C6E 1.452(5) .
O4E C7E 1.393(19) .
C7E C8E 1.458(5) .

loop_
_geom_hbond_atom_site_label_D
_geom_hbond_atom_site_label_H
_geom_hbond_atom_site_label_A
_geom_hbond_distance_DH
_geom_hbond_distance_HA
_geom_hbond_distance_DA
_geom_hbond_angle_DHA
_geom_hbond_site_symmetry_A
O14 H14O O14 0.84(2) 1.88(6) 2.648(8) 152(12) 2_656
C24 H24 O31 0.95 2.62 3.305(5) 129.8 8_465
C312 H312 O2E 0.95 2.65 3.548(10) 158.1 5_576
C4E H4E2 O1W 0.98 1.72 2.37(3) 120.0 .
C4E H4E3 O1W 0.98 2.52 3.22(4) 128.1 7_465
O24 H24O O31 0.84(2) 1.95(3) 2.757(4) 161(7) 8_465
O34 H34O N12 0.84 1.93 2.769(4) 176.3 4_546
C24 H24 O31 0.95 2.62 3.305(5) 129.8 8_465
C312 H312 O2E 0.95 2.65 3.548(10) 158.1 5_576
C4E H4E2 O1W 0.98 1.72 2.37(3) 120.0 .
C4E H4E3 O1W 0.98 2.52 3.22(4) 128.1 7_465
O24 H24O O31 0.84(2) 1.95(3) 2.757(4) 161(7) 8_465

loop_
_geom_torsion_atom_site_label_1
_geom_torsion_atom_site_label_2
_geom_torsion_atom_site_label_3
_geom_torsion_atom_site_label_4
_geom_torsion
_geom_torsion_site_symmetry_1
C18 N11 N12 C11 -179.4(3) .
Cu1 N11 N12 C11 4.2(4) .
C28 N21 N22 C21 175.2(4) .
Cu2 N21 N22 C21 -2.2(4) .
C38 N31 N32 C31 -176.7(4) .
Cu3 N31 N32 C31 3.2(4) .
C48 N41 N42 C41 -175.5(4) .
Cu4 N41 N42 C41 3.2(4) .
Cu1 O11 C11 N12 -3.1(5) .
Cu1 O11 C11 C12 174.1(3) .
N11 N12 C11 O11 -0.7(5) .
N11 N12 C11 C12 -177.8(3) .
O11 C11 C12 C17 161.8(4) .
N12 C11 C12 C17 -20.8(6) .
O11 C11 C12 C13 -18.4(6) .
N12 C11 C12 C13 159.0(4) .
C17 C12 C13 C14 -0.2(7) .
C11 C12 C13 C14 180.0(4) .
C12 C13 C14 C15 0.1(8) .
C13 C14 C15 O14 -179.6(5) .
C13 C14 C15 C16 0.2(8) .
O14 C15 C16 C17 179.3(5) .
C14 C15 C16 C17 -0.5(8) .
C13 C12 C17 C16 -0.1(7) .
C11 C12 C17 C16 179.7(4) .
C15 C16 C17 C12 0.4(8) .
N12 N11 C18 C19 179.0(3) .
Cu1 N11 C18 C19 -5.2(6) .
N11 C18 C19 C110 0.4(6) .
N11 C18 C19 C114 -179.6(4) .
Cu2 O21 C21 N22 3.2(5) .
Cu2 O21 C21 C22 -178.1(3) .
N21 N22 C21 O21 -0.7(5) .
N21 N22 C21 C22 -179.3(3) .
O21 C21 C22 C23 -19.4(5) .
N22 C21 C22 C23 159.3(4) .
O21 C21 C22 C27 157.4(4) .
N22 C21 C22 C27 -23.9(6) .
C27 C22 C23 C24 -1.1(7) .
C21 C22 C23 C24 175.8(4) .
C22 C23 C24 C25 -0.9(7) .
C23 C24 C25 O24 -176.1(4) .
C23 C24 C25 C26 2.5(7) .
O24 C25 C26 C27 176.5(4) .
C24 C25 C26 C27 -2.1(7) .
C25 C26 C27 C22 0.2(7) .
C23 C22 C27 C26 1.4(6) .
C21 C22 C27 C26 -175.4(4) .
N22 N21 C28 C29 -178.7(4) .
Cu2 N21 C28 C29 -1.7(6) .
N21 C28 C29 C210 -1.7(7) .
N21 C28 C29 C214 177.4(4) .
Cu3 O31 C31 N32 -3.7(5) .
Cu3 O31 C31 C32 175.6(3) .
N31 N32 C31 O31 0.4(6) .
N31 N32 C31 C32 -178.8(3) .
O31 C31 C32 C33 -9.8(6) .
N32 C31 C32 C33 169.5(4) .
O31 C31 C32 C37 172.4(4) .
N32 C31 C32 C37 -8.4(6) .
C37 C32 C33 C34 0.6(6) .
C31 C32 C33 C34 -177.2(4) .
C32 C33 C34 C35 -1.2(7) .
C33 C34 C35 O34 -179.7(4) .
C33 C34 C35 C36 0.9(6) .
O34 C35 C36 C37 -179.5(4) .
C34 C35 C36 C37 0.0(6) .
C35 C36 C37 C32 -0.6(7) .
C33 C32 C37 C36 0.3(6) .
C31 C32 C37 C36 178.1(4) .
N32 N31 C38 C39 179.6(4) .
Cu3 N31 C38 C39 -0.2(7) .
N31 C38 C39 C314 -172.1(5) .
N31 C38 C39 C310 8.9(8) .
Cu4 O41 C41 N42 -8.4(5) .
Cu4 O41 C41 C42 170.0(3) .
N41 N42 C41 O41 3.7(6) .
N41 N42 C41 C42 -174.7(3) .
O41 C41 C42 C47 6.5(6) .
N42 C41 C42 C47 -175.0(4) .
O41 C41 C42 C43 -170.6(4) .
N42 C41 C42 C43 7.8(6) .
C47 C42 C43 C44 1.3(7) .
C41 C42 C43 C44 178.5(4) .
C42 C43 C44 C45 -0.1(7) .
C43 C44 C45 O44 177.4(4) .
C43 C44 C45 C46 -1.2(7) .
O44 C45 C46 C47 -177.3(4) .
C44 C45 C46 C47 1.3(7) .
C43 C42 C47 C46 -1.2(7) .
C41 C42 C47 C46 -178.3(4) .
C45 C46 C47 C42 -0.1(7) .
N42 N41 C48 C49 -175.5(4) .
Cu4 N41 C48 C49 5.9(7) .
N41 C48 C49 C414 -174.9(5) .
N41 C48 C49 C410 8.2(7) .
Cu1 O12 C110 C19 4.7(5) .
Cu4 O12 C110 C19 168.0(3) .
Cu1 O12 C110 C111 -175.3(2) .
Cu4 O12 C110 C111 -11.9(4) .
C114 C19 C110 O12 179.9(3) .
C18 C19 C110 O12 -0.1(6) .
C114 C19 C110 C111 -0.2(5) .
C18 C19 C110 C111 179.8(3) .
C115 O13 C111 C112 9.3(6) .
Cu4 O13 C111 C112 -173.7(3) .
C115 O13 C111 C110 -171.6(4) .
Cu4 O13 C111 C110 5.5(4) .
O12 C110 C111 O13 2.8(5) .
C19 C110 C111 O13 -177.1(3) .
O12 C110 C111 C112 -178.0(3) .
C19 C110 C111 C112 2.1(6) .
O13 C111 C112 C113 176.6(4) .
C110 C111 C112 C113 -2.5(6) .
C111 C112 C113 C114 0.9(6) .
C112 C113 C114 C19 1.0(6) .
C110 C19 C114 C113 -1.4(6) .
C18 C19 C114 C113 178.6(4) .
Cu2 O22 C210 C211 -169.4(3) .
Cu3 O22 C210 C211 -1.5(5) .
Cu2 O22 C210 C29 12.9(5) .
Cu3 O22 C210 C29 -179.3(3) .
C214 C29 C210 O22 176.7(4) .
C28 C29 C210 O22 -4.2(7) .
C214 C29 C210 C211 -1.1(6) .
C28 C29 C210 C211 178.1(4) .
C215 O23 C211 C212 13.1(7) .
Cu3 O23 C211 C212 178.1(4) .
C215 O23 C211 C210 -166.1(5) .
Cu3 O23 C211 C210 -1.2(5) .
O22 C210 C211 O23 1.7(6) .
C29 C210 C211 O23 179.6(4) .
O22 C210 C211 C212 -177.5(4) .
C29 C210 C211 C212 0.3(7) .
O23 C211 C212 C213 -178.7(5) .
C210 C211 C212 C213 0.5(8) .
C211 C212 C213 C214 -0.6(9) .
C212 C213 C214 C29 -0.2(9) .
C210 C29 C214 C213 1.0(8) .
C28 C29 C214 C213 -178.2(5) .
Cu3 O32 C310 C311 163.8(3) .
Cu1 O32 C310 C311 9.1(5) .
Cu3 O32 C310 C39 -18.7(5) .
Cu1 O32 C310 C39 -173.4(3) .
C314 C39 C310 O32 -177.6(4) .
C38 C39 C310 O32 1.4(7) .
C314 C39 C310 C311 0.0(7) .
C38 C39 C310 C311 178.9(4) .
C315 O33 C311 C312 25.6(6) .
Cu1 O33 C311 C312 171.7(4) .
C315 O33 C311 C310 -155.0(4) .
Cu1 O33 C311 C310 -8.9(4) .
O32 C310 C311 O33 1.5(6) .
C39 C310 C311 O33 -176.1(4) .
O32 C310 C311 C312 -179.1(4) .
C39 C310 C311 C312 3.3(6) .
O33 C311 C312 C313 174.9(4) .
C310 C311 C312 C313 -4.5(7) .
C311 C312 C313 C314 2.2(8) .
C312 C313 C314 C39 1.1(9) .
C310 C39 C314 C313 -2.2(8) .
C38 C39 C314 C313 178.8(5) .
Cu4 O42 C410 C411 165.4(3) .
Cu2 O42 C410 C411 14.2(5) .
Cu4 O42 C410 C49 -16.8(5) .
Cu2 O42 C410 C49 -168.0(3) .
C414 C49 C410 O42 -178.5(4) .
C48 C49 C410 O42 -1.7(7) .
C414 C49 C410 C411 -0.7(6) .
C48 C49 C410 C411 176.1(4) .
C415 O43 C411 C412 24.1(6) .
Cu2 O43 C411 C412 168.1(4) .
C415 O43 C411 C410 -158.6(4) .
Cu2 O43 C411 C410 -14.6(4) .
O42 C410 C411 O43 2.7(6) .
C49 C410 C411 O43 -175.2(4) .
O42 C410 C411 C412 -179.9(4) .
C49 C410 C411 C412 2.2(6) .
O43 C411 C412 C413 175.4(5) .
C410 C411 C412 C413 -1.8(7) .
C411 C412 C413 C414 -0.2(8) .
C412 C413 C414 C49 1.7(9) .
C410 C49 C414 C413 -1.2(8) .
C48 C49 C414 C413 -178.3(5) .
C6E O3E C6E C5E 132.1(16) 2_454
